data_1533044
loop_
_publ_author_name
'Reaney, I.M.'
'Qazi, I.'
'Wise, P.L.'
'Miller, C.A.'
'Price, T.J.'
'Cannell, D.S.'
'Bieringer, M.'
'Iddles, D.M.'
'Moussa, S.M.'
'Rosseinsky, M.J.'
'Noailles, L.D.'
'Ibberson, R.M.'

_publ_section_title
;
 Ordering and quality factor in 0.95(Ba Zn1/3 Ta2/3 O3) - 0.055(Sr Ga1/2
 Ta1/2 O3) production resonators
;
_journal_name_full 'Journal of the European Ceramic Society'
_journal_page_first 3021
_journal_page_last 3034
_journal_volume 23
_journal_year 2003
_chemical_formula_sum 'Ba0.982667 O3 Ta0.617333 Zn0.356667'
_chemical_name_systematic 'Ba (Zn0.333 Ta0.667 O3)'
_space_group_IT_number 164
_symmetry_space_group_name_Hall '-P 3 2"'
_symmetry_space_group_name_H-M 'P -3 m 1'
_cell_angle_alpha 90
_cell_angle_beta 90
_cell_angle_gamma 120
_cell_formula_units_Z 3
_cell_length_a 5.7811
_cell_length_b 5.7811
_cell_length_c 7.0822
_cell_volume 204.984
_citation_journal_id_ASTM JECSER
_cod_data_source_file Reaney_JECSER_2003_759.cif
_cod_data_source_block Ba0.982667O3Ta0.617333Zn0.356667
_cod_original_cell_volume 204.9839
_cod_database_code 1533044

loop_
_symmetry_equiv_pos_as_xyz
x,y,z
-y,x-y,z
-x+y,-x,z
y,x,-z
-x,-x+y,-z
x-y,-y,-z
-x,-y,-z
y,-x+y,-z
x-y,x,-z
-y,-x,z
x,x-y,z
-x+y,y,z

loop_
_atom_site_label
_atom_site_type_symbol
_atom_site_fract_x
_atom_site_fract_y
_atom_site_fract_z
_atom_site_occupancy
_atom_site_U_iso_or_equiv
O2 O-2 0.5 0 0 1 0.0
O1 O-2 0.166 0.834 0.352 1 0.0
Ba2 Ba+2 0.3333 0.6667 0.6646 0.994 0.0
Ba1 Ba+2 0 0 0 0.96 0.0
Ta1 Ta+5 0.3333 0.6667 0.169 0.926 0.0
Zn1 Zn+2 0 0 0.5 1.07 0.0
